data_2209907
loop_
_publ_author_name
'Lucjan B. Jerzykiewicz'
'Konrad Kowalski'
'Janusz Zakrzewski'

_publ_section_title
;
 <i>trans</i>-Bis(azaferrocene)dichloropalladium(II)
;
_journal_coeditor_code JH2024
_journal_issue 8
_journal_name_full 'Acta Crystallographica Section E'
_journal_page_first m1832
_journal_page_last m1834
_journal_paper_doi 10.1107/S1600536806026729
_journal_volume 62
_journal_year 2006
_chemical_formula_iupac '[Fe2 Pd1 (C5 H5)2 (C4 H4 N1)2]'
_chemical_formula_moiety 'C18 H18 Cl2 Fe2 N2 Pd'
_chemical_formula_sum 'C18 H18 Cl2 Fe2 N2 Pd'
_chemical_formula_weight 551.34
_chemical_name_systematic
;
<i>trans</i>-Bis(azaferrocene)dichloropalladium(II)
;
_space_group_IT_number 61
_symmetry_cell_setting orthorhombic
_symmetry_space_group_name_Hall '-P 2ac 2ab'
_symmetry_space_group_name_H-M 'P b c a'
_atom_sites_solution_hydrogens geom
_atom_sites_solution_primary direct
_atom_sites_solution_secondary difmap
_audit_creation_method SHELXL-97
_cell_angle_alpha 90.00
_cell_angle_beta 90.00
_cell_angle_gamma 90.00
_cell_formula_units_Z 4
_cell_length_a 9.574(4)
_cell_length_b 11.592(5)
_cell_length_c 16.060(5)
_cell_measurement_reflns_used 5832
_cell_measurement_temperature 100(2)
_cell_measurement_theta_max 26
_cell_measurement_theta_min 2
_cell_volume 1782.4(12)
_computing_cell_refinement 'CrysAlis CCD'
_computing_data_collection 'CrysAlis CCD (Oxford Diffraction, 2004)'
_computing_data_reduction 'CrysAlis RED (Oxford Diffraction, 2004)'
_computing_molecular_graphics 'XP in SHELXTL'
_computing_publication_material SHELXTL
_computing_structure_refinement 'XL in SHELXTL'
_computing_structure_solution 'XS in SHELXTL (Bruker, 1999)'
_diffrn_ambient_temperature 100(2)
_diffrn_measured_fraction_theta_full 0.999
_diffrn_measured_fraction_theta_max 0.999
_diffrn_measurement_device_type 'Kuma KM-4 CCD kappa-axis'
_diffrn_measurement_method \w
_diffrn_radiation_monochromator graphite
_diffrn_radiation_source 'fine-focus sealed tube'
_diffrn_radiation_type MoK\a
_diffrn_radiation_wavelength 0.71073
_diffrn_reflns_av_R_equivalents 0.0752
_diffrn_reflns_av_sigmaI/netI 0.0313
_diffrn_reflns_limit_h_max 12
_diffrn_reflns_limit_h_min -12
_diffrn_reflns_limit_k_max 9
_diffrn_reflns_limit_k_min -14
_diffrn_reflns_limit_l_max 20
_diffrn_reflns_limit_l_min -20
_diffrn_reflns_number 10701
_diffrn_reflns_theta_full 27.00
_diffrn_reflns_theta_max 27.00
_diffrn_reflns_theta_min 3.31
_diffrn_standards_decay_% 0
_diffrn_standards_number 0
_exptl_absorpt_coefficient_mu 2.907
_exptl_absorpt_correction_T_max 0.896
_exptl_absorpt_correction_T_min 0.674
_exptl_absorpt_correction_type analytical
_exptl_absorpt_process_details
;
(CrysAlis CCD; Oxford Diffraction, 2004)
;
_exptl_crystal_colour black
_exptl_crystal_density_diffrn 2.055
_exptl_crystal_density_method 'not measured'
_exptl_crystal_description plate
_exptl_crystal_F_000 1088
_exptl_crystal_size_max 0.213
_exptl_crystal_size_mid 0.182
_exptl_crystal_size_min 0.044
_refine_diff_density_max 1.331
_refine_diff_density_min -0.698
_refine_ls_extinction_method none
_refine_ls_goodness_of_fit_ref 1.139
_refine_ls_hydrogen_treatment constr
_refine_ls_matrix_type full
_refine_ls_number_parameters 115
_refine_ls_number_reflns 1940
_refine_ls_number_restraints 0
_refine_ls_restrained_S_all 1.139
_refine_ls_R_factor_all 0.0363
_refine_ls_R_factor_gt 0.0324
_refine_ls_shift/su_max 0.000
_refine_ls_shift/su_mean 0.000
_refine_ls_structure_factor_coef Fsqd
_refine_ls_weighting_details 'calc w=1/[\s^2^(Fo^2^)+(0.0517P)^2^+1.2026P] where P=(Fo^2^+2Fc^2^)/3'
_refine_ls_weighting_scheme calc
_refine_ls_wR_factor_gt 0.0841
_refine_ls_wR_factor_ref 0.0867
_reflns_number_gt 1788
_reflns_number_total 1940
_reflns_threshold_expression I>2\s(I)
_cod_data_source_file jh2024.cif
_cod_data_source_block I
_cod_database_code 2209907
_cod_database_fobs_code 2209907

loop_
_symmetry_equiv_pos_as_xyz
'x, y, z'
'-x+1/2, -y, z+1/2'
'-x, y+1/2, -z+1/2'
'x+1/2, -y+1/2, -z'
'-x, -y, -z'
'x-1/2, y, -z-1/2'
'x, -y-1/2, z-1/2'
'-x-1/2, y-1/2, z'

loop_
_atom_site_type_symbol
_atom_site_label
_atom_site_fract_x
_atom_site_fract_y
_atom_site_fract_z
_atom_site_U_iso_or_equiv
_atom_site_adp_type
_atom_site_calc_flag
_atom_site_refinement_flags
_atom_site_occupancy
Pd Pd 0.0000 0.0000 0.0000 0.01211(13) Uani d S 1
Fe Fe -0.16824(4) -0.22393(3) 0.11756(2) 0.01327(14) Uani d . 1
Cl Cl 0.13919(8) 0.01980(6) 0.11628(5) 0.02414(19) Uani d . 1
N N -0.0333(2) -0.16912(19) 0.03032(15) 0.0156(4) Uani d . 1
C C11 0.0379(3) -0.2334(2) 0.09077(18) 0.0172(5) Uani d . 1
H H11 0.1096 -0.2059 0.1244 0.021 Uiso calc R 1
C C12 -0.0167(3) -0.3473(3) 0.0926(2) 0.0205(6) Uani d . 1
H H12 0.0122 -0.4070 0.1272 0.025 Uiso calc R 1
C C13 -0.1233(3) -0.3528(2) 0.03179(18) 0.0198(6) Uani d . 1
H H13 -0.1775 -0.4169 0.0187 0.024 Uiso calc R 1
C C14 -0.1321(3) -0.2423(2) -0.00551(16) 0.0171(6) Uani d . 1
H H14 -0.1943 -0.2217 -0.0475 0.020 Uiso calc R 1
C C21 -0.2518(3) -0.0795(2) 0.17301(17) 0.0207(6) Uani d . 1
H H21 -0.2306 -0.0031 0.1608 0.025 Uiso calc R 1
C C22 -0.1841(3) -0.1491(3) 0.23261(17) 0.0232(6) Uani d . 1
H H22 -0.1098 -0.1266 0.2661 0.028 Uiso calc R 1
C C23 -0.2485(3) -0.2592(2) 0.2328(2) 0.0234(7) Uani d . 1
H H23 -0.2241 -0.3212 0.2666 0.028 Uiso calc R 1
C C24 -0.3574(3) -0.2581(3) 0.1722(2) 0.0231(6) Uani d . 1
H H24 -0.4168 -0.3191 0.1595 0.028 Uiso calc R 1
C C25 -0.3587(3) -0.1468(2) 0.13462(18) 0.0203(6) Uani d . 1
H H25 -0.4186 -0.1223 0.0926 0.024 Uiso calc R 1

loop_
_atom_site_aniso_label
_atom_site_aniso_U_11
_atom_site_aniso_U_22
_atom_site_aniso_U_33
_atom_site_aniso_U_12
_atom_site_aniso_U_13
_atom_site_aniso_U_23
Pd 0.01166(19) 0.0112(2) 0.01351(19) -0.00282(9) -0.00122(9) 0.00050(9)
Fe 0.0128(2) 0.0110(2) 0.0161(2) 0.00033(13) 0.00126(14) 0.00128(13)
Cl 0.0315(4) 0.0178(3) 0.0231(4) -0.0048(3) -0.0134(3) 0.0013(3)
N 0.0150(10) 0.0145(11) 0.0174(11) -0.0020(9) 0.0012(9) 0.0012(9)
C11 0.0142(12) 0.0147(13) 0.0226(14) 0.0019(10) 0.0027(10) 0.0037(11)
C12 0.0189(13) 0.0143(13) 0.0282(15) 0.0033(10) 0.0066(11) 0.0017(11)
C13 0.0218(13) 0.0146(13) 0.0231(14) -0.0030(10) 0.0081(11) -0.0021(11)
C14 0.0168(13) 0.0157(13) 0.0187(13) -0.0051(11) 0.0031(10) -0.0023(10)
C21 0.0215(13) 0.0158(13) 0.0248(13) 0.0034(11) 0.0034(11) -0.0017(11)
C22 0.0263(14) 0.0249(15) 0.0184(13) 0.0080(12) 0.0008(11) -0.0071(11)
C23 0.0270(17) 0.0218(16) 0.0214(14) 0.0092(12) 0.0105(11) 0.0057(11)
C24 0.0205(14) 0.0159(13) 0.0331(16) 0.0007(11) 0.0138(12) 0.0010(12)
C25 0.0143(12) 0.0195(13) 0.0271(15) 0.0035(10) 0.0018(10) 0.0007(11)

loop_
_atom_type_symbol
_atom_type_description
_atom_type_scat_dispersion_real
_atom_type_scat_dispersion_imag
_atom_type_scat_source
C C 0.0033 0.0016 'International Tables Vol C Tables 4.2.6.8 and 6.1.1.4'
H H 0.0000 0.0000 'International Tables Vol C Tables 4.2.6.8 and 6.1.1.4'
N N 0.0061 0.0033 'International Tables Vol C Tables 4.2.6.8 and 6.1.1.4'
Cl Cl 0.1484 0.1585 'International Tables Vol C Tables 4.2.6.8 and 6.1.1.4'
Fe Fe 0.3463 0.8444 'International Tables Vol C Tables 4.2.6.8 and 6.1.1.4'
Pd Pd -0.9988 1.0072 'International Tables Vol C Tables 4.2.6.8 and 6.1.1.4'

loop_
_geom_angle_atom_site_label_1
_geom_angle_atom_site_label_2
_geom_angle_atom_site_label_3
_geom_angle_site_symmetry_1
_geom_angle_site_symmetry_3
_geom_angle
_geom_angle_publ_flag
N Pd N 5 . 180.00(13) y
N Pd Cl 5 5 89.58(7) y
N Pd Cl . 5 90.42(7) y
N Pd Cl 5 . 90.42(7) y
N Pd Cl . . 89.58(7) y
Cl Pd Cl 5 . 180.00(2) no
N Fe C14 . . 40.52(10) no
N Fe C11 . . 40.67(10) no
C14 Fe C11 . . 67.58(12) no
N Fe C23 . . 159.37(12) no
C14 Fe C23 . . 158.42(12) no
C11 Fe C23 . . 123.24(11) no
N Fe C22 . . 122.92(11) no
C14 Fe C22 . . 160.33(12) no
C11 Fe C22 . . 106.72(12) no
C23 Fe C22 . . 40.50(12) no
N Fe C25 . . 121.82(11) no
C14 Fe C25 . . 109.23(12) no
C11 Fe C25 . . 156.95(11) no
C23 Fe C25 . . 68.40(11) no
C22 Fe C25 . . 68.17(11) no
N Fe C24 . . 158.02(11) no
C14 Fe C24 . . 123.38(13) no
C11 Fe C24 . . 160.37(12) no
C23 Fe C24 . . 40.76(12) no
C22 Fe C24 . . 68.28(13) no
C25 Fe C24 . . 40.68(11) no
N Fe C21 . . 107.13(10) no
C14 Fe C21 . . 125.18(12) no
C11 Fe C21 . . 121.04(11) no
C23 Fe C21 . . 67.95(11) no
C22 Fe C21 . . 40.16(11) no
C25 Fe C21 . . 40.64(11) no
C24 Fe C21 . . 68.21(11) no
N Fe C12 . . 68.52(11) no
C14 Fe C12 . . 67.57(12) no
C11 Fe C12 . . 40.53(11) no
C23 Fe C12 . . 107.45(12) no
C22 Fe C12 . . 121.22(12) no
C25 Fe C12 . . 161.46(11) no
C24 Fe C12 . . 124.50(12) no
C21 Fe C12 . . 156.29(12) no
N Fe C13 . . 68.39(10) no
C14 Fe C13 . . 40.45(11) no
C11 Fe C13 . . 67.53(11) no
C23 Fe C13 . . 122.31(11) no
C22 Fe C13 . . 156.76(11) no
C25 Fe C13 . . 125.93(11) no
C24 Fe C13 . . 109.12(12) no
C21 Fe C13 . . 162.26(12) no
C12 Fe C13 . . 39.80(12) no
C14 N C11 . . 107.0(2) no
C14 N Fe . . 70.08(14) no
C11 N Fe . . 70.20(15) no
C14 N Pd . . 126.19(19) no
C11 N Pd . . 126.81(18) no
Fe N Pd . . 124.73(12) no
N C11 C12 . . 109.2(3) no
N C11 Fe . . 69.14(15) no
C12 C11 Fe . . 71.76(16) no
N C11 H11 . . 125.4 no
C12 C11 H11 . . 125.4 no
Fe C11 H11 . . 125.3 no
C13 C12 C11 . . 107.1(3) no
C13 C12 Fe . . 70.14(16) no
C11 C12 Fe . . 67.71(16) no
C13 C12 H12 . . 126.5 no
C11 C12 H12 . . 126.5 no
Fe C12 H12 . . 127.2 no
C12 C13 C14 . . 107.1(2) no
C12 C13 Fe . . 70.07(16) no
C14 C13 Fe . . 67.53(15) no
C12 C13 H13 . . 126.4 no
C14 C13 H13 . . 126.4 no
Fe C13 H13 . . 127.5 no
N C14 C13 . . 109.6(3) no
N C14 Fe . . 69.39(14) no
C13 C14 Fe . . 72.02(16) no
N C14 H14 . . 125.2 no
C13 C14 H14 . . 125.2 no
Fe C14 H14 . . 125.0 no
C22 C21 C25 . . 108.1(2) no
C22 C21 Fe . . 69.48(15) no
C25 C21 Fe . . 69.36(16) no
C22 C21 H21 . . 126.0 no
C25 C21 H21 . . 126.0 no
Fe C21 H21 . . 126.8 no
C21 C22 C23 . . 108.5(3) no
C21 C22 Fe . . 70.35(16) no
C23 C22 Fe . . 69.70(17) no
C21 C22 H22 . . 125.8 no
C23 C22 H22 . . 125.8 no
Fe C22 H22 . . 125.8 no
C22 C23 C24 . . 108.0(3) no
C22 C23 Fe . . 69.79(16) no
C24 C23 Fe . . 69.83(17) no
C22 C23 H23 . . 126.0 no
C24 C23 H23 . . 126.0 no
Fe C23 H23 . . 125.9 no
C25 C24 C23 . . 107.6(3) no
C25 C24 Fe . . 69.60(16) no
C23 C24 Fe . . 69.41(16) no
C25 C24 H24 . . 126.2 no
C23 C24 H24 . . 126.2 no
Fe C24 H24 . . 126.4 no
C24 C25 C21 . . 107.8(3) no
C24 C25 Fe . . 69.72(16) no
C21 C25 Fe . . 70.00(16) no
C24 C25 H25 . . 126.1 no
C21 C25 H25 . . 126.1 no
Fe C25 H25 . . 125.7 no

loop_
_geom_bond_atom_site_label_1
_geom_bond_atom_site_label_2
_geom_bond_site_symmetry_2
_geom_bond_distance
_geom_bond_publ_flag
Pd N 5 2.045(2) no
Pd N . 2.045(2) y
Pd Cl 5 2.3057(9) no
Pd Cl . 2.3057(9) y
Fe N . 2.009(2) y
Fe C14 . 2.018(3) y
Fe C11 . 2.023(3) y
Fe C23 . 2.046(3) y
Fe C22 . 2.047(3) y
Fe C25 . 2.050(3) y
Fe C24 . 2.051(3) y
Fe C21 . 2.058(3) y
Fe C12 . 2.076(3) y
Fe C13 . 2.077(3) y
N C14 . 1.394(4) no
N C11 . 1.401(4) no
C11 C12 . 1.420(4) no
C11 H11 . 0.9300 no
C12 C13 . 1.413(4) no
C12 H12 . 0.9300 no
C13 C14 . 1.417(4) no
C13 H13 . 0.9300 no
C14 H14 . 0.9300 no
C21 C22 . 1.410(4) no
C21 C25 . 1.426(4) no
C21 H21 . 0.9300 no
C22 C23 . 1.417(4) no
C22 H22 . 0.9300 no
C23 C24 . 1.427(4) no
C23 H23 . 0.9300 no
C24 C25 . 1.425(4) no
C24 H24 . 0.9300 no
C25 H25 . 0.9300 no

loop_
_geom_hbond_atom_site_label_D
_geom_hbond_atom_site_label_H
_geom_hbond_atom_site_label_A
_geom_hbond_site_symmetry_A
_geom_hbond_distance_DH
_geom_hbond_distance_HA
_geom_hbond_distance_DA
_geom_hbond_angle_DHA
_geom_hbond_publ_flag
C23 H23 Cl 3_545 0.93 2.76 3.678(3) 171 y

loop_
_geom_torsion_atom_site_label_1
_geom_torsion_atom_site_label_2
_geom_torsion_atom_site_label_3
_geom_torsion_atom_site_label_4
_geom_torsion_site_symmetry_1
_geom_torsion
_geom_torsion_publ_flag
C11 Fe N C14 . 117.5(2) no
C23 Fe N C14 . 162.7(3) no
C22 Fe N C14 . -165.70(17) no
C25 Fe N C14 . -82.57(19) no
C24 Fe N C14 . -50.5(3) no
C21 Fe N C14 . -124.56(17) no
C12 Fe N C14 . 80.16(18) no
C13 Fe N C14 . 37.23(17) no
C14 Fe N C11 . -117.5(2) no
C23 Fe N C11 . 45.2(3) no
C22 Fe N C11 . 76.84(18) no
C25 Fe N C11 . 159.97(16) no
C24 Fe N C11 . -167.9(3) no
C21 Fe N C11 . 117.98(17) no
C12 Fe N C11 . -37.30(16) no
C13 Fe N C11 . -80.22(17) no
C14 Fe N Pd . 120.9(2) no
C11 Fe N Pd . -121.7(2) no
C23 Fe N Pd . -76.5(3) no
C22 Fe N Pd . -44.84(19) no
C25 Fe N Pd . 38.29(19) no
C24 Fe N Pd . 70.4(3) no
C21 Fe N Pd . -3.70(17) no
C12 Fe N Pd . -158.98(18) no
C13 Fe N Pd . 158.10(17) no
Cl Pd N C14 5 -11.4(2) no
Cl Pd N C14 . 168.6(2) no
Cl Pd N C11 5 168.7(2) no
Cl Pd N C11 . -11.3(2) no
Cl Pd N Fe 5 -101.06(13) no
Cl Pd N Fe . 78.94(13) no
C14 N C11 C12 . 0.1(3) no
Fe N C11 C12 . 60.80(19) no
Pd N C11 C12 . 179.93(18) no
C14 N C11 Fe . -60.74(18) no
Pd N C11 Fe . 119.13(19) no
C14 Fe C11 N . 38.59(15) no
C23 Fe C11 N . -162.61(15) no
C22 Fe C11 N . -121.41(16) no
C25 Fe C11 N . -48.0(4) no
C24 Fe C11 N . 166.5(3) no
C21 Fe C11 N . -80.04(18) no
C12 Fe C11 N . 119.8(2) no
C13 Fe C11 N . 82.52(17) no
N Fe C11 C12 . -119.8(2) no
C14 Fe C11 C12 . -81.21(19) no
C23 Fe C11 C12 . 77.6(2) no
C22 Fe C11 C12 . 118.79(19) no
C25 Fe C11 C12 . -167.8(3) no
C24 Fe C11 C12 . 46.7(4) no
C21 Fe C11 C12 . 160.16(17) no
C13 Fe C11 C12 . -37.28(18) no
N C11 C12 C13 . 0.2(3) no
Fe C11 C12 C13 . 59.34(19) no
N C11 C12 Fe . -59.19(18) no
N Fe C12 C13 . -81.60(17) no
C14 Fe C12 C13 . -37.76(17) no
C11 Fe C12 C13 . -119.0(2) no
C23 Fe C12 C13 . 119.87(18) no
C22 Fe C12 C13 . 162.01(16) no
C25 Fe C12 C13 . 45.9(4) no
C24 Fe C12 C13 . 78.2(2) no
C21 Fe C12 C13 . -165.4(2) no
N Fe C12 C11 . 37.42(16) no
C14 Fe C12 C11 . 81.26(18) no
C23 Fe C12 C11 . -121.10(18) no
C22 Fe C12 C11 . -79.0(2) no
C25 Fe C12 C11 . 164.9(3) no
C24 Fe C12 C11 . -162.74(18) no
C21 Fe C12 C11 . -46.3(4) no
C13 Fe C12 C11 . 119.0(2) no
C11 C12 C13 C14 . -0.3(3) no
Fe C12 C13 C14 . 57.51(19) no
C11 C12 C13 Fe . -57.81(19) no
N Fe C13 C12 . 81.97(18) no
C14 Fe C13 C12 . 119.3(2) no
C11 Fe C13 C12 . 37.94(17) no
C23 Fe C13 C12 . -78.2(2) no
C22 Fe C13 C12 . -42.0(4) no
C25 Fe C13 C12 . -163.62(17) no
C24 Fe C13 C12 . -121.35(18) no
C21 Fe C13 C12 . 160.5(3) no
N Fe C13 C14 . -37.30(17) no
C11 Fe C13 C14 . -81.32(18) no
C23 Fe C13 C14 . 162.56(17) no
C22 Fe C13 C14 . -161.3(3) no
C25 Fe C13 C14 . 77.1(2) no
C24 Fe C13 C14 . 119.39(19) no
C21 Fe C13 C14 . 41.3(4) no
C12 Fe C13 C14 . -119.3(2) no
C11 N C14 C13 . -0.3(3) no
Fe N C14 C13 . -61.07(19) no
Pd N C14 C13 . 179.87(18) no
C11 N C14 Fe . 60.81(18) no
Pd N C14 Fe . -119.06(19) no
C12 C13 C14 N . 0.4(3) no
Fe C13 C14 N . 59.46(19) no
C12 C13 C14 Fe . -59.1(2) no
C11 Fe C14 N . -38.72(15) no
C23 Fe C14 N . -163.4(3) no
C22 Fe C14 N . 38.0(4) no
C25 Fe C14 N . 116.83(17) no
C24 Fe C14 N . 159.77(15) no
C21 Fe C14 N . 74.34(19) no
C12 Fe C14 N . -82.73(17) no
C13 Fe C14 N . -119.9(2) no
N Fe C14 C13 . 119.9(2) no
C11 Fe C14 C13 . 81.17(18) no
C23 Fe C14 C13 . -43.5(4) no
C22 Fe C14 C13 . 157.9(3) no
C25 Fe C14 C13 . -123.28(18) no
C24 Fe C14 C13 . -80.3(2) no
C21 Fe C14 C13 . -165.77(17) no
C12 Fe C14 C13 . 37.17(17) no
N Fe C21 C22 . -121.09(17) no
C14 Fe C21 C22 . -161.99(17) no
C11 Fe C21 C22 . -78.9(2) no
C23 Fe C21 C22 . 37.62(18) no
C25 Fe C21 C22 . 119.7(2) no
C24 Fe C21 C22 . 81.72(19) no
C12 Fe C21 C22 . -45.6(4) no
C13 Fe C21 C22 . 166.4(3) no
N Fe C21 C25 . 119.21(17) no
C14 Fe C21 C25 . 78.3(2) no
C11 Fe C21 C25 . 161.41(16) no
C23 Fe C21 C25 . -82.07(18) no
C22 Fe C21 C25 . -119.7(2) no
C24 Fe C21 C25 . -37.98(17) no
C12 Fe C21 C25 . -165.3(3) no
C13 Fe C21 C25 . 46.7(4) no
C25 C21 C22 C23 . -0.7(3) no
Fe C21 C22 C23 . -59.49(19) no
C25 C21 C22 Fe . 58.78(19) no
N Fe C22 C21 . 77.12(19) no
C14 Fe C22 C21 . 48.7(4) no
C11 Fe C22 C21 . 118.61(17) no
C23 Fe C22 C21 . -119.4(2) no
C25 Fe C22 C21 . -37.55(17) no
C24 Fe C22 C21 . -81.51(18) no
C12 Fe C22 C21 . 160.37(17) no
C13 Fe C22 C21 . -169.6(3) no
N Fe C22 C23 . -163.47(16) no
C14 Fe C22 C23 . 168.1(3) no
C11 Fe C22 C23 . -121.98(17) no
C25 Fe C22 C23 . 81.86(18) no
C24 Fe C22 C23 . 37.90(17) no
C21 Fe C22 C23 . 119.4(2) no
C12 Fe C22 C23 . -80.23(19) no
C13 Fe C22 C23 . -50.2(3) no
C21 C22 C23 C24 . 0.3(3) no
Fe C22 C23 C24 . -59.6(2) no
C21 C22 C23 Fe . 59.89(19) no
N Fe C23 C22 . 42.7(4) no
C14 Fe C23 C22 . -169.1(3) no
C11 Fe C23 C22 . 76.24(19) no
C25 Fe C23 C22 . -81.24(17) no
C24 Fe C23 C22 . -119.1(2) no
C21 Fe C23 C22 . -37.32(16) no
C12 Fe C23 C22 . 117.94(17) no
C13 Fe C23 C22 . 158.99(16) no
N Fe C23 C24 . 161.7(3) no
C14 Fe C23 C24 . -50.0(4) no
C11 Fe C23 C24 . -164.70(16) no
C22 Fe C23 C24 . 119.1(2) no
C25 Fe C23 C24 . 37.81(17) no
C21 Fe C23 C24 . 81.74(18) no
C12 Fe C23 C24 . -123.00(17) no
C13 Fe C23 C24 . -81.95(19) no
C22 C23 C24 C25 . 0.3(3) no
Fe C23 C24 C25 . -59.33(19) no
C22 C23 C24 Fe . 59.6(2) no
N Fe C24 C25 . -43.8(4) no
C14 Fe C24 C25 . -80.7(2) no
C11 Fe C24 C25 . 160.1(3) no
C23 Fe C24 C25 . 119.0(2) no
C22 Fe C24 C25 . 81.34(19) no
C21 Fe C24 C25 . 37.94(17) no
C12 Fe C24 C25 . -164.88(17) no
C13 Fe C24 C25 . -123.33(18) no
N Fe C24 C23 . -162.8(3) no
C14 Fe C24 C23 . 160.27(17) no
C11 Fe C24 C23 . 41.1(4) no
C22 Fe C24 C23 . -37.67(17) no
C25 Fe C24 C23 . -119.0(2) no
C21 Fe C24 C23 . -81.07(18) no
C12 Fe C24 C23 . 76.1(2) no
C13 Fe C24 C23 . 117.66(18) no
C23 C24 C25 C21 . -0.7(3) no
Fe C24 C25 C21 . -59.91(19) no
C23 C24 C25 Fe . 59.21(19) no
C22 C21 C25 C24 . 0.9(3) no
Fe C21 C25 C24 . 59.73(19) no
C22 C21 C25 Fe . -58.86(19) no
N Fe C25 C24 . 162.24(17) no
C14 Fe C25 C24 . 119.21(19) no
C11 Fe C25 C24 . -163.0(3) no
C23 Fe C25 C24 . -37.88(18) no
C22 Fe C25 C24 . -81.6(2) no
C21 Fe C25 C24 . -118.8(2) no
C12 Fe C25 C24 . 42.6(4) no
C13 Fe C25 C24 . 77.1(2) no
N Fe C25 C21 . -79.00(18) no
C14 Fe C25 C21 . -122.04(17) no
C11 Fe C25 C21 . -44.3(4) no
C23 Fe C25 C21 . 80.87(18) no
C22 Fe C25 C21 . 37.12(17) no
C24 Fe C25 C21 . 118.8(2) no
C12 Fe C25 C21 . 161.3(3) no
C13 Fe C25 C21 . -164.10(16) no
